data_4504798
loop_
_publ_author_name
'Trivedi, Darshak R.'
'Dastidar, Parthasarathi'

_publ_section_title
;
 Supramolecular Hydrogen Bond Isomerism in Organic Salts:&#x2009; A
 Transition from 0D to 1D
;
_journal_issue 4
_journal_name_full 'Crystal Growth &amp; Design'
_journal_page_first 1022
_journal_paper_doi 10.1021/cg050674r
_journal_volume 6
_journal_year 2006
_chemical_formula_sum 'C29 H57 N O2'
_chemical_formula_weight 451.76
_chemical_name_systematic
; 
 ? 
;
_space_group_IT_number 2
_symmetry_cell_setting triclinic
_symmetry_space_group_name_Hall '-P 1'
_symmetry_space_group_name_H-M 'P -1'
_atom_sites_solution_hydrogens geom
_atom_sites_solution_primary direct
_atom_sites_solution_secondary difmap
_audit_creation_method SHELXL-97
_cell_angle_alpha 97.788(8)
_cell_angle_beta 90.533(8)
_cell_angle_gamma 96.485(9)
_cell_formula_units_Z 2
_cell_length_a 5.642(2)
_cell_length_b 10.995(4)
_cell_length_c 24.187(9)
_cell_measurement_temperature 293(2)
_cell_volume 1476.6(9)
_computing_cell_refinement 'BRUKER AXS SMART 3'
_computing_data_collection 'BRUKER AXS SMART 3'
_computing_data_reduction 'BRUKER AXS SMART 3'
_computing_molecular_graphics 'PLATON, 'MERCURY 1.3'
_computing_structure_refinement 'SHELXL-97 (Sheldrick, 1997)'
_computing_structure_solution 'SHELXS-97 (Sheldrick, 1990)'
_diffrn_ambient_temperature 293(2)
_diffrn_detector_area_resol_mean 0.3
_diffrn_measured_fraction_theta_full 0.994
_diffrn_measured_fraction_theta_max 0.994
_diffrn_measurement_device_type 'BRUKER SMART CCD AREA DETECTOR'
_diffrn_measurement_method PHI-OMEGA
_diffrn_radiation_monochromator graphite
_diffrn_radiation_source 'fine-focus sealed tube'
_diffrn_radiation_type MoK\a
_diffrn_radiation_wavelength 0.71073
_diffrn_reflns_av_R_equivalents 0.0293
_diffrn_reflns_av_sigmaI/netI 0.0861
_diffrn_reflns_limit_h_max 5
_diffrn_reflns_limit_h_min -6
_diffrn_reflns_limit_k_max 9
_diffrn_reflns_limit_k_min -11
_diffrn_reflns_limit_l_max 26
_diffrn_reflns_limit_l_min -24
_diffrn_reflns_number 6012
_diffrn_reflns_theta_full 22.50
_diffrn_reflns_theta_max 22.50
_diffrn_reflns_theta_min 1.70
_diffrn_standards_decay_% <10
_exptl_absorpt_coefficient_mu 0.061
_exptl_absorpt_correction_type SADABS
_exptl_crystal_colour COLOURLESS
_exptl_crystal_density_diffrn 1.016
_exptl_crystal_density_method 'not measured'
_exptl_crystal_description 'THIN FIBER'
_exptl_crystal_F_000 508
_exptl_crystal_size_max 0.065
_exptl_crystal_size_mid 0.062
_exptl_crystal_size_min 0.058
_refine_diff_density_max 0.204
_refine_diff_density_min -0.143
_refine_diff_density_rms 0.036
_refine_ls_extinction_method none
_refine_ls_goodness_of_fit_ref 1.019
_refine_ls_hydrogen_treatment constr
_refine_ls_matrix_type full
_refine_ls_number_parameters 290
_refine_ls_number_reflns 3817
_refine_ls_number_restraints 0
_refine_ls_restrained_S_all 1.019
_refine_ls_R_factor_all 0.1513
_refine_ls_R_factor_gt 0.0719
_refine_ls_shift/su_max 0.000
_refine_ls_shift/su_mean 0.000
_refine_ls_structure_factor_coef Fsqd
_refine_ls_weighting_details 'calc w=1/[\s^2^(Fo^2^)+(0.0686P)^2^+0.3262P] where P=(Fo^2^+2Fc^2^)/3'
_refine_ls_weighting_scheme calc
_refine_ls_wR_factor_gt 0.1505
_refine_ls_wR_factor_ref 0.1840
_reflns_number_gt 1913
_reflns_number_total 3817
_reflns_threshold_expression >2sigma(I)
_cod_data_source_file cg050674rsi20051226_081538.cif
_cod_data_source_block dt0866
_cod_depositor_comments
;
The following automatic conversions were performed:

'_symmetry_cell_setting' value 'TRICLINIC' changed to 'triclinic'
according to /home/saulius/struct/CIF-dictionaries/cif_core.dic
dictionary named 'cif_core.dic' version 2.4.1 from 2010-06-29.

Automatic conversion script
Id: cif_fix_values 1715 2011-07-08 13:25:40Z adriana 
;
_cod_original_cell_volume 1476.4(10)
_cod_database_code 4504798

loop_
_symmetry_equiv_pos_as_xyz
'x, y, z'
'-x, -y, -z'

loop_
_atom_site_label
_atom_site_type_symbol
_atom_site_fract_x
_atom_site_fract_y
_atom_site_fract_z
_atom_site_U_iso_or_equiv
_atom_site_adp_type
_atom_site_occupancy
_atom_site_symmetry_multiplicity
_atom_site_calc_flag
_atom_site_refinement_flags
N1 N 0.7617(5) 0.8143(3) 0.11036(13) 0.0401(9) Uani 1 1 d .
H1N1 H 0.6399 0.7664 0.1231 0.048 Uiso 1 1 calc R
H2N1 H 0.8975 0.7868 0.1206 0.048 Uiso 1 1 calc R
O1 O 1.4578(5) 0.6321(3) 0.14558(13) 0.0636(9) Uani 1 1 d .
O2 O 1.1852(5) 0.7572(3) 0.14302(13) 0.0628(9) Uani 1 1 d .
C13 C 1.2488(8) 0.6556(4) 0.15080(16) 0.0421(11) Uani 1 1 d .
C14 C 1.0667(7) 0.5570(4) 0.16817(18) 0.0517(12) Uani 1 1 d .
H14A H 0.9447 0.5351 0.1389 0.062 Uiso 1 1 calc R
H14B H 1.1449 0.4839 0.1712 0.062 Uiso 1 1 calc R
C15 C 0.9466(7) 0.5926(4) 0.22262(17) 0.0448(11) Uani 1 1 d .
H15A H 0.8692 0.6661 0.2200 0.054 Uiso 1 1 calc R
H15B H 1.0674 0.6129 0.2523 0.054 Uiso 1 1 calc R
C16 C 0.7644(7) 0.4923(4) 0.23773(18) 0.0490(12) Uani 1 1 d .
H16A H 0.6507 0.4686 0.2068 0.059 Uiso 1 1 calc R
H16B H 0.8449 0.4207 0.2421 0.059 Uiso 1 1 calc R
C17 C 0.6281(7) 0.5251(4) 0.28992(19) 0.0561(12) Uani 1 1 d .
H17A H 0.5473 0.5967 0.2857 0.067 Uiso 1 1 calc R
H17B H 0.7411 0.5483 0.3211 0.067 Uiso 1 1 calc R
C18 C 0.4455(7) 0.4229(4) 0.30398(18) 0.0542(12) Uani 1 1 d .
H18A H 0.3330 0.3998 0.2727 0.065 Uiso 1 1 calc R
H18B H 0.5267 0.3513 0.3080 0.065 Uiso 1 1 calc R
C19 C 0.3072(7) 0.4537(4) 0.35616(18) 0.0571(12) Uani 1 1 d .
H19A H 0.2262 0.5255 0.3523 0.069 Uiso 1 1 calc R
H19B H 0.4192 0.4761 0.3875 0.069 Uiso 1 1 calc R
C20 C 0.1257(8) 0.3513(4) 0.36923(19) 0.0593(13) Uani 1 1 d .
H20A H 0.2068 0.2796 0.3731 0.071 Uiso 1 1 calc R
H20B H 0.0139 0.3289 0.3378 0.071 Uiso 1 1 calc R
C21 C -0.0138(8) 0.3817(4) 0.42156(18) 0.0585(13) Uani 1 1 d .
H21A H 0.0978 0.4037 0.4530 0.070 Uiso 1 1 calc R
H21B H -0.0944 0.4537 0.4178 0.070 Uiso 1 1 calc R
C22 C -0.1969(8) 0.2788(4) 0.43442(19) 0.0600(13) Uani 1 1 d .
H22A H -0.1162 0.2071 0.4386 0.072 Uiso 1 1 calc R
H22B H -0.3078 0.2564 0.4028 0.072 Uiso 1 1 calc R
C23 C -0.3384(8) 0.3102(4) 0.48672(18) 0.0594(13) Uani 1 1 d .
H23A H -0.2273 0.3335 0.5182 0.071 Uiso 1 1 calc R
H23B H -0.4203 0.3814 0.4824 0.071 Uiso 1 1 calc R
C24 C -0.5199(8) 0.2074(4) 0.50014(19) 0.0618(13) Uani 1 1 d .
H24A H -0.4379 0.1362 0.5046 0.074 Uiso 1 1 calc R
H24B H -0.6306 0.1838 0.4686 0.074 Uiso 1 1 calc R
C25 C -0.6609(8) 0.2385(4) 0.55192(19) 0.0602(13) Uani 1 1 d .
H25A H -0.5505 0.2638 0.5834 0.072 Uiso 1 1 calc R
H25B H -0.7465 0.3083 0.5472 0.072 Uiso 1 1 calc R
C26 C -0.8368(8) 0.1338(4) 0.5652(2) 0.0683(14) Uani 1 1 d .
H26A H -0.7504 0.0647 0.5706 0.082 Uiso 1 1 calc R
H26B H -0.9449 0.1076 0.5334 0.082 Uiso 1 1 calc R
C27 C -0.9830(8) 0.1640(4) 0.6164(2) 0.0690(14) Uani 1 1 d .
H27A H -0.8751 0.1900 0.6483 0.083 Uiso 1 1 calc R
H27B H -1.0694 0.2331 0.6111 0.083 Uiso 1 1 calc R
C28 C -1.1579(10) 0.0594(5) 0.6293(2) 0.0941(18) Uani 1 1 d .
H28A H -1.0712 -0.0093 0.6352 0.113 Uiso 1 1 calc R
H28B H -1.2639 0.0323 0.5971 0.113 Uiso 1 1 calc R
C29 C -1.3052(10) 0.0899(6) 0.6792(2) 0.118(2) Uani 1 1 d .
H29A H -1.2022 0.1177 0.7113 0.176 Uiso 1 1 calc R
H29B H -1.4080 0.0177 0.6855 0.176 Uiso 1 1 calc R
H29C H -1.4000 0.1541 0.6728 0.176 Uiso 1 1 calc R
C1 C 0.7589(7) 0.9417(3) 0.13944(16) 0.0415(11) Uani 1 1 d .
H1A H 0.6129 0.9733 0.1281 0.050 Uiso 1 1 calc R
C2 C 0.7544(8) 0.9379(4) 0.20209(18) 0.0584(13) Uani 1 1 d .
H2A H 0.6077 0.8904 0.2110 0.070 Uiso 1 1 calc R
H2B H 0.8867 0.8964 0.2130 0.070 Uiso 1 1 calc R
C3 C 0.7710(9) 1.0653(4) 0.2350(2) 0.0726(15) Uani 1 1 d .
H3A H 0.6287 1.1031 0.2277 0.087 Uiso 1 1 calc R
H3B H 0.7790 1.0588 0.2745 0.087 Uiso 1 1 calc R
C4 C 0.9880(9) 1.1459(4) 0.2197(2) 0.0707(15) Uani 1 1 d .
H4A H 1.1308 1.1125 0.2304 0.085 Uiso 1 1 calc R
H4B H 0.9895 1.2283 0.2402 0.085 Uiso 1 1 calc R
C5 C 0.9894(10) 1.1536(4) 0.1579(2) 0.0743(15) Uani 1 1 d .
H5A H 0.8561 1.1956 0.1479 0.089 Uiso 1 1 calc R
H5B H 1.1355 1.2017 0.1490 0.089 Uiso 1 1 calc R
C6 C 0.9716(8) 1.0265(3) 0.12421(18) 0.0572(13) Uani 1 1 d .
H6A H 1.1163 0.9897 0.1302 0.069 Uiso 1 1 calc R
H6B H 0.9594 1.0344 0.0848 0.069 Uiso 1 1 calc R
C7 C 0.7442(7) 0.7942(3) 0.04789(16) 0.0414(11) Uani 1 1 d .
H7A H 0.8764 0.8463 0.0339 0.050 Uiso 1 1 calc R
C8 C 0.7745(7) 0.6611(3) 0.02764(17) 0.0524(12) Uani 1 1 d .
H8A H 0.9304 0.6438 0.0396 0.063 Uiso 1 1 calc R
H8B H 0.6549 0.6077 0.0442 0.063 Uiso 1 1 calc R
C9 C 0.7507(9) 0.6331(4) -0.03536(18) 0.0673(14) Uani 1 1 d .
H9A H 0.7590 0.5457 -0.0467 0.081 Uiso 1 1 calc R
H9B H 0.8828 0.6786 -0.0519 0.081 Uiso 1 1 calc R
C10 C 0.5183(9) 0.6676(4) -0.05673(19) 0.0674(14) Uani 1 1 d .
H10A H 0.5134 0.6533 -0.0972 0.081 Uiso 1 1 calc R
H10B H 0.3862 0.6156 -0.0436 0.081 Uiso 1 1 calc R
C11 C 0.4921(8) 0.8018(4) -0.03699(18) 0.0624(13) Uani 1 1 d .
H11A H 0.3380 0.8204 -0.0495 0.075 Uiso 1 1 calc R
H11B H 0.6146 0.8539 -0.0534 0.075 Uiso 1 1 calc R
C12 C 0.5134(7) 0.8308(4) 0.02661(17) 0.0497(12) Uani 1 1 d .
H12A H 0.5078 0.9185 0.0378 0.060 Uiso 1 1 calc R
H12B H 0.3797 0.7864 0.0431 0.060 Uiso 1 1 calc R

loop_
_atom_site_aniso_label
_atom_site_aniso_U_11
_atom_site_aniso_U_22
_atom_site_aniso_U_33
_atom_site_aniso_U_23
_atom_site_aniso_U_13
_atom_site_aniso_U_12
N1 0.036(2) 0.042(2) 0.045(2) 0.0162(17) 0.0110(16) 0.0035(16)
O1 0.0376(19) 0.065(2) 0.096(3) 0.0328(17) 0.0172(17) 0.0085(16)
O2 0.0467(19) 0.054(2) 0.095(3) 0.0357(18) 0.0055(17) 0.0077(16)
C13 0.040(3) 0.053(3) 0.034(3) 0.011(2) 0.009(2) 0.002(2)
C14 0.052(3) 0.049(3) 0.056(3) 0.017(2) 0.018(2) 0.001(2)
C15 0.043(3) 0.050(3) 0.043(3) 0.017(2) 0.012(2) 0.000(2)
C16 0.047(3) 0.050(3) 0.053(3) 0.018(2) 0.016(2) 0.005(2)
C17 0.053(3) 0.058(3) 0.058(3) 0.016(2) 0.012(3) 0.001(2)
C18 0.055(3) 0.059(3) 0.049(3) 0.016(2) 0.016(2) -0.001(2)
C19 0.052(3) 0.068(3) 0.050(3) 0.012(2) 0.016(2) -0.003(3)
C20 0.055(3) 0.069(3) 0.052(3) 0.010(2) 0.018(2) -0.004(3)
C21 0.063(3) 0.062(3) 0.049(3) 0.013(2) 0.012(3) -0.004(3)
C22 0.059(3) 0.067(3) 0.053(3) 0.011(2) 0.020(3) -0.001(3)
C23 0.058(3) 0.068(3) 0.051(3) 0.015(2) 0.014(3) -0.002(3)
C24 0.059(3) 0.068(3) 0.057(4) 0.011(3) 0.019(3) -0.004(3)
C25 0.058(3) 0.066(3) 0.056(3) 0.010(3) 0.019(3) -0.001(3)
C26 0.067(3) 0.070(3) 0.065(4) 0.008(3) 0.017(3) -0.007(3)
C27 0.061(3) 0.082(4) 0.062(4) 0.014(3) 0.019(3) -0.005(3)
C28 0.086(4) 0.111(5) 0.081(5) 0.019(3) 0.038(3) -0.017(4)
C29 0.093(5) 0.172(6) 0.091(5) 0.046(4) 0.031(4) -0.009(4)
C1 0.040(3) 0.046(3) 0.042(3) 0.009(2) 0.011(2) 0.011(2)
C2 0.062(3) 0.063(3) 0.047(3) 0.008(2) 0.018(2) -0.006(2)
C3 0.090(4) 0.075(4) 0.048(3) -0.003(3) 0.014(3) 0.003(3)
C4 0.096(4) 0.056(3) 0.056(4) 0.002(3) 0.002(3) 0.000(3)
C5 0.111(4) 0.050(3) 0.060(4) 0.009(3) 0.009(3) -0.002(3)
C6 0.075(3) 0.040(3) 0.055(3) 0.011(2) 0.009(3) -0.008(2)
C7 0.049(3) 0.042(3) 0.034(3) 0.013(2) 0.013(2) 0.002(2)
C8 0.059(3) 0.045(3) 0.054(3) 0.007(2) 0.008(2) 0.011(2)
C9 0.084(4) 0.059(3) 0.056(4) -0.007(3) 0.013(3) 0.013(3)
C10 0.091(4) 0.061(3) 0.048(3) 0.005(3) 0.003(3) 0.000(3)
C11 0.077(4) 0.060(3) 0.051(3) 0.014(2) 0.001(3) 0.004(3)
C12 0.055(3) 0.046(3) 0.051(3) 0.013(2) 0.002(2) 0.012(2)

loop_
_atom_type_symbol
_atom_type_description
_atom_type_scat_dispersion_real
_atom_type_scat_dispersion_imag
_atom_type_scat_source
C C 0.0033 0.0016 'International Tables Vol C Tables 4.2.6.8 and 6.1.1.4'
H H 0.0000 0.0000 'International Tables Vol C Tables 4.2.6.8 and 6.1.1.4'
N N 0.0061 0.0033 'International Tables Vol C Tables 4.2.6.8 and 6.1.1.4'
O O 0.0106 0.0060 'International Tables Vol C Tables 4.2.6.8 and 6.1.1.4'

loop_
_geom_angle_atom_site_label_1
_geom_angle_atom_site_label_2
_geom_angle_atom_site_label_3
_geom_angle
_geom_angle_site_symmetry_1
_geom_angle_site_symmetry_3
C1 N1 C7 118.2(3) . .
C1 N1 H1N1 107.8 . .
C7 N1 H1N1 107.8 . .
C1 N1 H2N1 107.8 . .
C7 N1 H2N1 107.8 . .
H1N1 N1 H2N1 107.1 . .
O2 O2 C13 0(10) 1 .
O1 C13 O2 122.6(4) . 1
O1 C13 O2 122.6(4) . .
O2 C13 O2 0.0(4) 1 .
O1 C13 C14 118.0(4) . .
O2 C13 C14 119.4(4) 1 .
O2 C13 C14 119.4(4) . .
C15 C14 C13 115.2(3) . .
C15 C14 H14A 108.5 . .
C13 C14 H14A 108.5 . .
C15 C14 H14B 108.5 . .
C13 C14 H14B 108.5 . .
H14A C14 H14B 107.5 . .
C14 C15 C16 113.3(3) . .
C14 C15 H15A 108.9 . .
C16 C15 H15A 108.9 . .
C14 C15 H15B 108.9 . .
C16 C15 H15B 108.9 . .
H15A C15 H15B 107.7 . .
C17 C16 C15 115.7(3) . .
C17 C16 H16A 108.3 . .
C15 C16 H16A 108.3 . .
C17 C16 H16B 108.3 . .
C15 C16 H16B 108.3 . .
H16A C16 H16B 107.4 . .
C16 C17 C18 114.6(4) . .
C16 C17 H17A 108.6 . .
C18 C17 H17A 108.6 . .
C16 C17 H17B 108.6 . .
C18 C17 H17B 108.6 . .
H17A C17 H17B 107.6 . .
C19 C18 C17 115.5(4) . .
C19 C18 H18A 108.4 . .
C17 C18 H18A 108.4 . .
C19 C18 H18B 108.4 . .
C17 C18 H18B 108.4 . .
H18A C18 H18B 107.5 . .
C18 C19 C20 114.7(4) . .
C18 C19 H19A 108.6 . .
C20 C19 H19A 108.6 . .
C18 C19 H19B 108.6 . .
C20 C19 H19B 108.6 . .
H19A C19 H19B 107.6 . .
C19 C20 C21 115.0(4) . .
C19 C20 H20A 108.5 . .
C21 C20 H20A 108.5 . .
C19 C20 H20B 108.5 . .
C21 C20 H20B 108.5 . .
H20A C20 H20B 107.5 . .
C22 C21 C20 114.8(4) . .
C22 C21 H21A 108.6 . .
C20 C21 H21A 108.6 . .
C22 C21 H21B 108.6 . .
C20 C21 H21B 108.6 . .
H21A C21 H21B 107.5 . .
C21 C22 C23 114.7(4) . .
C21 C22 H22A 108.6 . .
C23 C22 H22A 108.6 . .
C21 C22 H22B 108.6 . .
C23 C22 H22B 108.6 . .
H22A C22 H22B 107.6 . .
C24 C23 C22 115.0(4) . .
C24 C23 H23A 108.5 . .
C22 C23 H23A 108.5 . .
C24 C23 H23B 108.5 . .
C22 C23 H23B 108.5 . .
H23A C23 H23B 107.5 . .
C23 C24 C25 115.0(4) . .
C23 C24 H24A 108.5 . .
C25 C24 H24A 108.5 . .
C23 C24 H24B 108.5 . .
C25 C24 H24B 108.5 . .
H24A C24 H24B 107.5 . .
C26 C25 C24 114.1(4) . .
C26 C25 H25A 108.7 . .
C24 C25 H25A 108.7 . .
C26 C25 H25B 108.7 . .
C24 C25 H25B 108.7 . .
H25A C25 H25B 107.6 . .
C25 C26 C27 114.9(4) . .
C25 C26 H26A 108.5 . .
C27 C26 H26A 108.5 . .
C25 C26 H26B 108.5 . .
C27 C26 H26B 108.5 . .
H26A C26 H26B 107.5 . .
C28 C27 C26 114.6(4) . .
C28 C27 H27A 108.6 . .
C26 C27 H27A 108.6 . .
C28 C27 H27B 108.6 . .
C26 C27 H27B 108.6 . .
H27A C27 H27B 107.6 . .
C27 C28 C29 114.5(5) . .
C27 C28 H28A 108.6 . .
C29 C28 H28A 108.6 . .
C27 C28 H28B 108.6 . .
C29 C28 H28B 108.6 . .
H28A C28 H28B 107.6 . .
C28 C29 H29A 109.5 . .
C28 C29 H29B 109.5 . .
H29A C29 H29B 109.5 . .
C28 C29 H29C 109.5 . .
H29A C29 H29C 109.5 . .
H29B C29 H29C 109.5 . .
N1 C1 C6 111.2(3) . .
N1 C1 C2 108.9(3) . .
C6 C1 C2 111.1(3) . .
N1 C1 H1A 108.5 . .
C6 C1 H1A 108.5 . .
C2 C1 H1A 108.5 . .
C3 C2 C1 112.2(4) . .
C3 C2 H2A 109.2 . .
C1 C2 H2A 109.2 . .
C3 C2 H2B 109.2 . .
C1 C2 H2B 109.2 . .
H2A C2 H2B 107.9 . .
C4 C3 C2 111.3(4) . .
C4 C3 H3A 109.4 . .
C2 C3 H3A 109.4 . .
C4 C3 H3B 109.4 . .
C2 C3 H3B 109.4 . .
H3A C3 H3B 108.0 . .
C3 C4 C5 111.3(4) . .
C3 C4 H4A 109.4 . .
C5 C4 H4A 109.4 . .
C3 C4 H4B 109.4 . .
C5 C4 H4B 109.4 . .
H4A C4 H4B 108.0 . .
C6 C5 C4 111.2(4) . .
C6 C5 H5A 109.4 . .
C4 C5 H5A 109.4 . .
C6 C5 H5B 109.4 . .
C4 C5 H5B 109.4 . .
H5A C5 H5B 108.0 . .
C5 C6 C1 112.7(4) . .
C5 C6 H6A 109.1 . .
C1 C6 H6A 109.1 . .
C5 C6 H6B 109.1 . .
C1 C6 H6B 109.1 . .
H6A C6 H6B 107.8 . .
N1 C7 C12 111.7(3) . .
N1 C7 C8 108.7(3) . .
C12 C7 C8 112.2(3) . .
N1 C7 H7A 108.0 . .
C12 C7 H7A 108.0 . .
C8 C7 H7A 108.0 . .
C9 C8 C7 111.5(3) . .
C9 C8 H8A 109.3 . .
C7 C8 H8A 109.3 . .
C9 C8 H8B 109.3 . .
C7 C8 H8B 109.3 . .
H8A C8 H8B 108.0 . .
C8 C9 C10 111.7(4) . .
C8 C9 H9A 109.3 . .
C10 C9 H9A 109.3 . .
C8 C9 H9B 109.3 . .
C10 C9 H9B 109.3 . .
H9A C9 H9B 107.9 . .
C11 C10 C9 110.9(4) . .
C11 C10 H10A 109.5 . .
C9 C10 H10A 109.5 . .
C11 C10 H10B 109.5 . .
C9 C10 H10B 109.5 . .
H10A C10 H10B 108.0 . .
C10 C11 C12 111.4(4) . .
C10 C11 H11A 109.3 . .
C12 C11 H11A 109.3 . .
C10 C11 H11B 109.3 . .
C12 C11 H11B 109.3 . .
H11A C11 H11B 108.0 . .
C7 C12 C11 110.8(3) . .
C7 C12 H12A 109.5 . .
C11 C12 H12A 109.5 . .
C7 C12 H12B 109.5 . .
C11 C12 H12B 109.5 . .
H12A C12 H12B 108.1 . .

loop_
_geom_bond_atom_site_label_1
_geom_bond_atom_site_label_2
_geom_bond_distance
_geom_bond_site_symmetry_2
N1 C1 1.481(4) .
N1 C7 1.498(4) .
N1 H1N1 0.9000 .
N1 H2N1 0.9000 .
O1 C13 1.239(4) .
O2 O2 0.000(5) 1
O2 C13 1.248(4) .
C13 O2 1.248(4) 1
C13 C14 1.512(5) .
C14 C15 1.511(5) .
C14 H14A 0.9700 .
C14 H14B 0.9700 .
C15 C16 1.506(5) .
C15 H15A 0.9700 .
C15 H15B 0.9700 .
C16 C17 1.507(5) .
C16 H16A 0.9700 .
C16 H16B 0.9700 .
C17 C18 1.513(5) .
C17 H17A 0.9700 .
C17 H17B 0.9700 .
C18 C19 1.509(5) .
C18 H18A 0.9700 .
C18 H18B 0.9700 .
C19 C20 1.503(5) .
C19 H19A 0.9700 .
C19 H19B 0.9700 .
C20 C21 1.516(5) .
C20 H20A 0.9700 .
C20 H20B 0.9700 .
C21 C22 1.510(6) .
C21 H21A 0.9700 .
C21 H21B 0.9700 .
C22 C23 1.523(5) .
C22 H22A 0.9700 .
C22 H22B 0.9700 .
C23 C24 1.508(5) .
C23 H23A 0.9700 .
C23 H23B 0.9700 .
C24 C25 1.511(5) .
C24 H24A 0.9700 .
C24 H24B 0.9700 .
C25 C26 1.504(6) .
C25 H25A 0.9700 .
C25 H25B 0.9700 .
C26 C27 1.513(6) .
C26 H26A 0.9700 .
C26 H26B 0.9700 .
C27 C28 1.497(6) .
C27 H27A 0.9700 .
C27 H27B 0.9700 .
C28 C29 1.494(7) .
C28 H28A 0.9700 .
C28 H28B 0.9700 .
C29 H29A 0.9600 .
C29 H29B 0.9600 .
C29 H29C 0.9600 .
C1 C6 1.514(5) .
C1 C2 1.522(5) .
C1 H1A 0.9800 .
C2 C3 1.506(5) .
C2 H2A 0.9700 .
C2 H2B 0.9700 .
C3 C4 1.508(6) .
C3 H3A 0.9700 .
C3 H3B 0.9700 .
C4 C5 1.509(6) .
C4 H4A 0.9700 .
C4 H4B 0.9700 .
C5 C6 1.512(5) .
C5 H5A 0.9700 .
C5 H5B 0.9700 .
C6 H6A 0.9700 .
C6 H6B 0.9700 .
C7 C12 1.511(5) .
C7 C8 1.508(5) .
C7 H7A 0.9800 .
C8 C9 1.515(5) .
C8 H8A 0.9700 .
C8 H8B 0.9700 .
C9 C10 1.511(6) .
C9 H9A 0.9700 .
C9 H9B 0.9700 .
C10 C11 1.513(5) .
C10 H10A 0.9700 .
C10 H10B 0.9700 .
C11 C12 1.529(5) .
C11 H11A 0.9700 .
C11 H11B 0.9700 .
C12 H12A 0.9700 .
C12 H12B 0.9700 .

loop_
_geom_hbond_atom_site_label_D
_geom_hbond_atom_site_label_H
_geom_hbond_atom_site_label_A
_geom_hbond_distance_DH
_geom_hbond_distance_HA
_geom_hbond_distance_DA
_geom_hbond_angle_DHA
_geom_hbond_site_symmetry_A
N1 H1N1 O1 0.90 1.85 2.720(4) 162.0 1_455
N1 H2N1 O2 0.90 1.78 2.677(4) 171.0 1
